data_7024658
loop_
_publ_author_name
'Cho, Cheng-Hsiung'
'Chien, Ting-Yuan'
'Chen, Jyh-Horung'
'Wang, Shin-Shin'
'Tung, Jo-Yu'

_publ_section_title
;
 Intermediate (S = 1) spin state in five-coordinate cobalt(III): magnetic
 properties of N-o-hydroxy-benzamido-meso-tetraphenylporphyrin
 cobalt(III), Co(N-NCO(o-O)C6H4-tpp).
;
_journal_issue 10
_journal_name_full 'Dalton transactions (Cambridge, England : 2003)'
_journal_page_first 2609
_journal_page_last 2614
_journal_paper_doi 10.1039/b919686b
_journal_volume 39
_journal_year 2010
_chemical_formula_sum 'C53 H33 Cl3 Ga N5 O3'
_chemical_formula_weight 963.91
_chemical_name_systematic
;
?
;
_space_group_IT_number 2
_symmetry_space_group_name_Hall '-P 1'
_symmetry_space_group_name_H-M 'P -1'
_atom_sites_solution_hydrogens geom
_atom_sites_solution_primary direct
_atom_sites_solution_secondary difmap
_audit_creation_method SHELXL-97
_cell_angle_alpha 81.500(2)
_cell_angle_beta 84.290(2)
_cell_angle_gamma 84.643(2)
_cell_formula_units_Z 2
_cell_length_a 11.1417(10)
_cell_length_b 13.6899(12)
_cell_length_c 14.9925(14)
_cell_measurement_temperature 293(2)
_cell_volume 2243.2(4)
_computing_structure_refinement 'SHELXL-97 (Sheldrick, 1997)'
_computing_structure_solution 'SHELXS-97 (Sheldrick, 1990)'
_diffrn_ambient_temperature 293(2)
_diffrn_measured_fraction_theta_full 0.986
_diffrn_measured_fraction_theta_max 0.986
_diffrn_radiation_monochromator graphite
_diffrn_radiation_source 'fine-focus sealed tube'
_diffrn_radiation_type MoK\a
_diffrn_radiation_wavelength 0.71073
_diffrn_reflns_av_R_equivalents 0.0281
_diffrn_reflns_av_sigmaI/netI 0.0605
_diffrn_reflns_limit_h_max 13
_diffrn_reflns_limit_h_min -12
_diffrn_reflns_limit_k_max 11
_diffrn_reflns_limit_k_min -16
_diffrn_reflns_limit_l_max 16
_diffrn_reflns_limit_l_min -18
_diffrn_reflns_number 12860
_diffrn_reflns_theta_full 26.04
_diffrn_reflns_theta_max 26.04
_diffrn_reflns_theta_min 1.38
_exptl_absorpt_coefficient_mu 0.843
_exptl_crystal_density_diffrn 1.427
_exptl_crystal_density_method 'not measured'
_exptl_crystal_F_000 984
_refine_diff_density_max 1.347
_refine_diff_density_min -0.517
_refine_diff_density_rms 0.148
_refine_ls_extinction_method none
_refine_ls_goodness_of_fit_ref 1.535
_refine_ls_hydrogen_treatment mixed
_refine_ls_matrix_type full
_refine_ls_number_parameters 624
_refine_ls_number_reflns 8728
_refine_ls_number_restraints 0
_refine_ls_restrained_S_all 1.535
_refine_ls_R_factor_all 0.1108
_refine_ls_R_factor_gt 0.0802
_refine_ls_shift/su_max 0.011
_refine_ls_shift/su_mean 0.000
_refine_ls_structure_factor_coef Fsqd
_refine_ls_weighting_details 'calc w=1/[\s^2^(Fo^2^)+(0.1000P)^2^+0.0000P] where P=(Fo^2^+2Fc^2^)/3'
_refine_ls_weighting_scheme calc
_refine_ls_wR_factor_gt 0.2362
_refine_ls_wR_factor_ref 0.2526
_reflns_number_gt 6116
_reflns_number_total 8728
_reflns_threshold_expression >2sigma(I)
_cod_data_source_file b919686b.txt
_cod_data_source_block jhc374m
_cod_database_code 7024658

loop_
_symmetry_equiv_pos_as_xyz
'x, y, z'
'-x, -y, -z'

loop_
_atom_site_label
_atom_site_type_symbol
_atom_site_fract_x
_atom_site_fract_y
_atom_site_fract_z
_atom_site_U_iso_or_equiv
_atom_site_adp_type
_atom_site_occupancy
_atom_site_symmetry_multiplicity
_atom_site_calc_flag
_atom_site_refinement_flags
_atom_site_disorder_assembly
_atom_site_disorder_group
N1 N 0.4663(4) 0.7375(3) 0.6510(3) 0.0368(10) Uani 1 1 d . . .
N2 N 0.5783(4) 0.8465(3) 0.4913(3) 0.0424(11) Uani 1 1 d . . .
N3 N 0.6913(4) 0.9424(3) 0.6118(3) 0.0342(9) Uani 1 1 d . . .
N4 N 0.5715(4) 0.8391(3) 0.7861(3) 0.0414(11) Uani 1 1 d . . .
O1 O 0.7559(5) 0.7305(4) 0.8644(3) 0.0815(15) Uani 1 1 d . B .
O2 O 0.7542(4) 0.7166(3) 0.5784(3) 0.0570(11) Uani 1 1 d . . .
C1 C 0.4205(5) 0.6895(4) 0.7343(3) 0.0389(12) Uani 1 1 d . B .
C2 C 0.3555(5) 0.6083(4) 0.7183(4) 0.0469(13) Uani 1 1 d . . .
H2A H 0.3192 0.5626 0.7625 0.056 Uiso 1 1 calc R B .
C3 C 0.3566(5) 0.6101(4) 0.6280(4) 0.0472(14) Uani 1 1 d . B .
H3A H 0.3209 0.5663 0.5989 0.057 Uiso 1 1 calc R . .
C4 C 0.4223(4) 0.6916(4) 0.5850(3) 0.0381(12) Uani 1 1 d . B .
C5 C 0.4341(5) 0.7226(4) 0.4927(3) 0.0404(12) Uani 1 1 d . . .
C6 C 0.5007(5) 0.7995(4) 0.4491(3) 0.0406(12) Uani 1 1 d . B .
C7 C 0.5038(5) 0.8438(4) 0.3566(4) 0.0437(13) Uani 1 1 d . . .
H7A H 0.4582 0.8276 0.3130 0.052 Uiso 1 1 calc R B .
C8 C 0.5837(5) 0.9127(4) 0.3434(3) 0.0416(12) Uani 1 1 d . B .
H8A H 0.6030 0.9529 0.2892 0.050 Uiso 1 1 calc R . .
C9 C 0.6342(5) 0.9138(4) 0.4274(3) 0.0374(11) Uani 1 1 d . B .
C10 C 0.7249(5) 0.9703(4) 0.4443(3) 0.0374(11) Uani 1 1 d . . .
C11 C 0.7546(4) 0.9803(4) 0.5320(3) 0.0362(11) Uani 1 1 d . B .
C12 C 0.8501(5) 1.0358(4) 0.5508(3) 0.0392(12) Uani 1 1 d . . .
H12A H 0.9075 1.0658 0.5089 0.047 Uiso 1 1 calc R B .
C13 C 0.8408(5) 1.0361(4) 0.6400(4) 0.0417(12) Uani 1 1 d . B .
H13A H 0.8910 1.0672 0.6710 0.050 Uiso 1 1 calc R . .
C14 C 0.7416(4) 0.9810(4) 0.6809(3) 0.0364(11) Uani 1 1 d . B .
C15 C 0.6977(5) 0.9780(4) 0.7721(3) 0.0383(12) Uani 1 1 d . . .
C16 C 0.6031(5) 0.9222(4) 0.8150(3) 0.0390(12) Uani 1 1 d . B .
C17 C 0.5204(5) 0.9376(4) 0.8909(4) 0.0500(14) Uani 1 1 d . . .
H17A H 0.5186 0.9892 0.9251 0.060 Uiso 1 1 calc R B .
C18 C 0.4439(5) 0.8635(5) 0.9050(4) 0.0521(15) Uani 1 1 d . B .
H18A H 0.3815 0.8560 0.9510 0.062 Uiso 1 1 calc R . .
C19 C 0.4746(5) 0.8005(4) 0.8390(3) 0.0419(12) Uani 1 1 d . B .
C20 C 0.4180(5) 0.7188(4) 0.8200(3) 0.0403(12) Uani 1 1 d . . .
C21 C 0.3670(5) 0.6709(4) 0.4329(4) 0.0452(13) Uani 1 1 d . B .
C22 C 0.2410(5) 0.6854(5) 0.4335(4) 0.0589(16) Uani 1 1 d . . .
H22A H 0.1976 0.7264 0.4716 0.071 Uiso 1 1 calc R B .
C23 C 0.1808(6) 0.6388(5) 0.3772(5) 0.0649(18) Uani 1 1 d . B .
H23A H 0.0972 0.6496 0.3773 0.078 Uiso 1 1 calc R . .
C24 C 0.2430(6) 0.5767(5) 0.3212(4) 0.0629(18) Uani 1 1 d . . .
H24A H 0.2023 0.5457 0.2834 0.075 Uiso 1 1 calc R B .
C25 C 0.3663(8) 0.5614(6) 0.3223(5) 0.086(2) Uani 1 1 d . B .
H25A H 0.4090 0.5184 0.2856 0.103 Uiso 1 1 calc R . .
C26 C 0.4288(6) 0.6086(6) 0.3769(5) 0.071(2) Uani 1 1 d . . .
H26A H 0.5126 0.5981 0.3756 0.085 Uiso 1 1 calc R B .
C27 C 0.7965(5) 1.0224(4) 0.3646(3) 0.0388(12) Uani 1 1 d . B .
C28 C 0.8500(5) 0.9699(5) 0.2962(4) 0.0454(13) Uani 1 1 d . . .
H28A H 0.8388 0.9030 0.2988 0.054 Uiso 1 1 calc R B .
C29 C 0.9205(5) 1.0179(5) 0.2241(4) 0.0578(17) Uani 1 1 d . B .
H29A H 0.9546 0.9828 0.1779 0.069 Uiso 1 1 calc R . .
C30 C 0.9405(6) 1.1157(6) 0.2195(5) 0.0658(18) Uani 1 1 d . . .
H30A H 0.9900 1.1465 0.1721 0.079 Uiso 1 1 calc R B .
C31 C 0.8857(6) 1.1678(5) 0.2869(5) 0.0647(18) Uani 1 1 d . B .
H31A H 0.8980 1.2345 0.2843 0.078 Uiso 1 1 calc R . .
C32 C 0.8130(5) 1.1227(4) 0.3579(4) 0.0490(14) Uani 1 1 d . . .
H32A H 0.7749 1.1595 0.4016 0.059 Uiso 1 1 calc R B .
C33 C 0.7508(5) 1.0385(4) 0.8307(3) 0.0412(12) Uani 1 1 d . B .
C34 C 0.7610(5) 1.1395(5) 0.8080(4) 0.0535(15) Uani 1 1 d . . .
H34A H 0.7337 1.1728 0.7542 0.064 Uiso 1 1 calc R B .
C35 C 0.8124(6) 1.1908(5) 0.8662(5) 0.0687(19) Uani 1 1 d . B .
H35A H 0.8200 1.2584 0.8502 0.082 Uiso 1 1 calc R . .
C36 C 0.8516(6) 1.1450(6) 0.9452(5) 0.0662(19) Uani 1 1 d . . .
H36A H 0.8858 1.1804 0.9832 0.079 Uiso 1 1 calc R B .
C37 C 0.8402(6) 1.0458(6) 0.9686(4) 0.0641(19) Uani 1 1 d . B .
H37A H 0.8659 1.0142 1.0235 0.077 Uiso 1 1 calc R . .
C38 C 0.7914(5) 0.9914(5) 0.9125(4) 0.0489(14) Uani 1 1 d . . .
H38A H 0.7856 0.9237 0.9291 0.059 Uiso 1 1 calc R B .
C39 C 0.3486(5) 0.6652(4) 0.8991(4) 0.0452(13) Uani 1 1 d . B .
C40 C 0.4059(7) 0.6266(5) 0.9743(4) 0.0661(18) Uani 1 1 d . . .
H40A H 0.4880 0.6334 0.9756 0.079 Uiso 1 1 calc R B .
C41 C 0.3420(10) 0.5772(6) 1.0487(5) 0.095(3) Uani 1 1 d . B .
H41A H 0.3818 0.5505 1.0995 0.114 Uiso 1 1 calc R . .
C42 C 0.2204(10) 0.5671(6) 1.0484(5) 0.091(3) Uani 1 1 d . . .
H42A H 0.1784 0.5337 1.0988 0.110 Uiso 1 1 calc R B .
C43 C 0.1639(8) 0.6045(6) 0.9773(5) 0.083(2) Uani 1 1 d . B .
H43A H 0.0815 0.5980 0.9777 0.099 Uiso 1 1 calc R . .
C44 C 0.2260(6) 0.6543(5) 0.9005(4) 0.0627(17) Uani 1 1 d . . .
H44A H 0.1846 0.6801 0.8503 0.075 Uiso 1 1 calc R B .
C45 C 0.7466(5) 0.7285(5) 0.7799(5) 0.0554(16) Uani 1 1 d . . .
C46 C 0.8382(5) 0.6720(4) 0.7230(4) 0.0458(13) Uani 1 1 d . B .
C47 C 0.9299(5) 0.6180(4) 0.7695(4) 0.0522(15) Uani 1 1 d . . .
H47A H 0.9286 0.6184 0.8316 0.063 Uiso 1 1 calc R B .
C48 C 1.0222(5) 0.5639(5) 0.7271(5) 0.0594(17) Uani 1 1 d . B .
H48A H 1.0811 0.5270 0.7605 0.071 Uiso 1 1 calc R . .
C49 C 1.0275(5) 0.5644(5) 0.6337(5) 0.0573(16) Uani 1 1 d . . .
H49A H 1.0907 0.5293 0.6039 0.069 Uiso 1 1 calc R B .
C50 C 0.9397(5) 0.6167(5) 0.5875(5) 0.0567(16) Uani 1 1 d . B .
H50A H 0.9435 0.6174 0.5251 0.068 Uiso 1 1 calc R . .
C51 C 0.8403(5) 0.6714(4) 0.6310(4) 0.0452(13) Uani 1 1 d . B .
N5 N 0.6566(4) 0.7780(4) 0.7363(3) 0.0466(11) Uani 1 1 d . B .
O3 O 0.7342(7) 0.6080(6) 0.4313(5) 0.125(2) Uani 1 1 d . . .
C53 C 0.7841(14) 0.6745(11) 0.3591(13) 0.217(10) Uani 1 1 d . . .
C52 C 1.2833(10) 1.2705(7) 0.9284(6) 0.037(2) Uani 0.50 1 d P . .
H52A H 1.2799 1.2660 0.9945 0.044 Uiso 0.50 1 calc PR A 1
Ga1 Ga 0.62542(6) 0.80604(5) 0.61283(13) 0.0317(4) Uani 0.852(6) 1 d P B 1
Cl1 Cl 1.192(2) 1.1977(13) 0.8887(8) 0.149(12) Uani 0.228(10) 1 d P C 1
Cl2 Cl 1.4166(15) 1.2198(18) 0.8763(8) 0.133(9) Uani 0.228(10) 1 d P C 1
Cl3 Cl 1.3571(15) 1.3704(13) 0.8670(9) 0.095(5) Uani 0.228(10) 1 d P C 1
Ga1' Ga 0.6227(4) 0.8051(3) 0.6681(7) 0.036(2) Uani 0.148(6) 1 d P B 2
Cl1' Cl 1.1294(7) 1.284(2) 0.9126(8) 0.177(10) Uani 0.272(10) 1 d P C 2
Cl2' Cl 1.324(2) 1.1681(6) 0.8826(6) 0.120(8) Uani 0.272(10) 1 d P C 2
Cl3' Cl 1.280(2) 1.3883(5) 0.9031(9) 0.119(6) Uani 0.272(10) 1 d P C 2

loop_
_atom_site_aniso_label
_atom_site_aniso_U_11
_atom_site_aniso_U_22
_atom_site_aniso_U_33
_atom_site_aniso_U_23
_atom_site_aniso_U_13
_atom_site_aniso_U_12
N1 0.034(2) 0.045(3) 0.033(2) -0.0097(18) 0.0018(17) -0.0105(19)
N2 0.048(3) 0.051(3) 0.031(2) -0.0065(19) -0.0061(19) -0.017(2)
N3 0.034(2) 0.039(2) 0.031(2) -0.0095(17) 0.0006(17) -0.0063(18)
N4 0.045(2) 0.049(3) 0.033(2) -0.0186(19) 0.0127(19) -0.013(2)
O1 0.095(4) 0.108(4) 0.040(3) -0.015(2) -0.015(2) 0.015(3)
O2 0.060(3) 0.061(3) 0.052(2) -0.016(2) -0.004(2) 0.000(2)
C1 0.038(3) 0.042(3) 0.036(3) -0.007(2) 0.001(2) -0.008(2)
C2 0.047(3) 0.046(3) 0.048(3) -0.006(2) 0.002(3) -0.014(3)
C3 0.047(3) 0.052(3) 0.048(3) -0.015(3) -0.001(3) -0.017(3)
C4 0.034(3) 0.047(3) 0.037(3) -0.014(2) -0.002(2) -0.009(2)
C5 0.038(3) 0.047(3) 0.040(3) -0.017(2) -0.001(2) -0.010(2)
C6 0.038(3) 0.051(3) 0.036(3) -0.014(2) -0.005(2) -0.009(2)
C7 0.039(3) 0.058(4) 0.037(3) -0.011(2) -0.010(2) -0.002(3)
C8 0.044(3) 0.049(3) 0.032(3) -0.005(2) -0.005(2) -0.006(3)
C9 0.038(3) 0.043(3) 0.032(3) -0.009(2) -0.001(2) -0.007(2)
C10 0.041(3) 0.041(3) 0.031(3) -0.009(2) 0.002(2) -0.003(2)
C11 0.035(3) 0.041(3) 0.033(3) -0.009(2) -0.001(2) 0.001(2)
C12 0.036(3) 0.046(3) 0.036(3) -0.004(2) 0.001(2) -0.010(2)
C13 0.035(3) 0.049(3) 0.044(3) -0.011(2) -0.004(2) -0.010(2)
C14 0.036(3) 0.042(3) 0.033(3) -0.007(2) -0.006(2) -0.007(2)
C15 0.040(3) 0.043(3) 0.034(3) -0.012(2) -0.003(2) -0.003(2)
C16 0.042(3) 0.045(3) 0.032(3) -0.014(2) 0.001(2) -0.009(2)
C17 0.055(3) 0.058(4) 0.042(3) -0.025(3) 0.009(3) -0.009(3)
C18 0.050(3) 0.067(4) 0.041(3) -0.021(3) 0.015(3) -0.014(3)
C19 0.042(3) 0.052(3) 0.031(3) -0.008(2) 0.006(2) -0.008(3)
C20 0.042(3) 0.047(3) 0.033(3) -0.007(2) 0.000(2) -0.006(2)
C21 0.045(3) 0.053(3) 0.041(3) -0.012(2) -0.004(2) -0.016(3)
C22 0.046(3) 0.070(4) 0.067(4) -0.027(3) -0.002(3) -0.011(3)
C23 0.054(4) 0.079(5) 0.069(4) -0.017(4) -0.013(3) -0.027(4)
C24 0.073(5) 0.068(4) 0.058(4) -0.024(3) -0.012(3) -0.029(4)
C25 0.092(6) 0.096(6) 0.083(5) -0.062(5) -0.004(4) -0.008(5)
C26 0.048(4) 0.096(5) 0.082(5) -0.055(4) -0.010(3) -0.001(4)
C27 0.042(3) 0.043(3) 0.032(3) -0.005(2) -0.001(2) -0.008(2)
C28 0.043(3) 0.057(4) 0.037(3) -0.009(2) -0.001(2) -0.004(3)
C29 0.048(3) 0.087(5) 0.035(3) -0.006(3) 0.003(3) -0.001(3)
C30 0.058(4) 0.076(5) 0.056(4) 0.012(3) 0.007(3) -0.011(4)
C31 0.069(4) 0.055(4) 0.065(4) 0.015(3) -0.008(3) -0.017(3)
C32 0.058(4) 0.044(3) 0.044(3) -0.003(2) -0.003(3) -0.006(3)
C33 0.038(3) 0.050(3) 0.040(3) -0.018(2) 0.001(2) -0.007(2)
C34 0.048(3) 0.064(4) 0.053(4) -0.018(3) -0.007(3) -0.009(3)
C35 0.072(5) 0.062(4) 0.082(5) -0.037(4) -0.005(4) -0.016(4)
C36 0.063(4) 0.088(5) 0.060(4) -0.038(4) -0.004(3) -0.023(4)
C37 0.054(4) 0.110(6) 0.034(3) -0.025(3) -0.002(3) -0.015(4)
C38 0.048(3) 0.066(4) 0.036(3) -0.013(3) 0.000(2) -0.011(3)
C39 0.049(3) 0.046(3) 0.039(3) -0.005(2) 0.007(2) -0.012(3)
C40 0.085(5) 0.068(4) 0.045(4) 0.000(3) -0.005(3) -0.014(4)
C41 0.150(9) 0.091(6) 0.041(4) 0.010(4) -0.009(5) -0.030(6)
C42 0.140(8) 0.080(6) 0.054(5) 0.002(4) 0.018(5) -0.052(6)
C43 0.103(6) 0.077(5) 0.067(5) -0.015(4) 0.035(4) -0.044(5)
C44 0.068(4) 0.064(4) 0.056(4) -0.004(3) 0.012(3) -0.025(3)
C45 0.045(3) 0.049(4) 0.069(4) 0.003(3) -0.002(3) -0.004(3)
C46 0.040(3) 0.039(3) 0.058(4) -0.004(2) 0.002(3) -0.012(2)
C47 0.044(3) 0.047(3) 0.066(4) 0.000(3) -0.012(3) -0.009(3)
C48 0.043(3) 0.047(4) 0.089(5) -0.004(3) -0.017(3) -0.001(3)
C49 0.035(3) 0.052(4) 0.084(5) -0.011(3) -0.005(3) 0.003(3)
C50 0.048(4) 0.058(4) 0.064(4) -0.014(3) 0.001(3) -0.002(3)
C51 0.032(3) 0.033(3) 0.070(4) -0.002(3) -0.008(3) -0.005(2)
N5 0.046(3) 0.056(3) 0.038(3) -0.012(2) 0.003(2) -0.006(2)
O3 0.128(6) 0.131(6) 0.129(6) -0.057(5) -0.024(5) 0.001(5)
C53 0.168(13) 0.134(11) 0.274(19) 0.100(13) 0.079(13) 0.063(10)
C52 0.065(7) 0.032(5) 0.016(4) -0.009(4) 0.003(4) -0.009(5)
Ga1 0.0309(4) 0.0373(4) 0.0278(10) -0.0083(3) -0.0009(3) -0.0033(3)
Cl1 0.27(3) 0.145(15) 0.057(7) 0.031(8) -0.067(11) -0.166(18)
Cl2 0.136(12) 0.21(2) 0.049(6) -0.056(9) -0.007(6) 0.083(12)
Cl3 0.131(10) 0.103(9) 0.058(6) 0.021(6) -0.023(6) -0.081(8)
Ga1' 0.040(2) 0.045(3) 0.024(6) -0.0084(19) 0.0010(19) -0.0055(17)
Cl1' 0.036(4) 0.41(3) 0.090(7) -0.026(11) -0.003(4) -0.026(8)
Cl2' 0.26(2) 0.039(4) 0.053(4) -0.009(3) 0.008(8) 0.035(7)
Cl3' 0.259(19) 0.017(3) 0.088(8) 0.001(4) -0.074(10) -0.003(6)

loop_
_atom_type_symbol
_atom_type_description
_atom_type_scat_dispersion_real
_atom_type_scat_dispersion_imag
_atom_type_scat_source
C C 0.0033 0.0016 'International Tables Vol C Tables 4.2.6.8 and 6.1.1.4'
H H 0.0000 0.0000 'International Tables Vol C Tables 4.2.6.8 and 6.1.1.4'
N N 0.0061 0.0033 'International Tables Vol C Tables 4.2.6.8 and 6.1.1.4'
O O 0.0106 0.0060 'International Tables Vol C Tables 4.2.6.8 and 6.1.1.4'
Ga Ga 0.2307 1.6083 'International Tables Vol C Tables 4.2.6.8 and 6.1.1.4'
Cl Cl 0.1484 0.1585 'International Tables Vol C Tables 4.2.6.8 and 6.1.1.4'

loop_
_geom_angle_atom_site_label_1
_geom_angle_atom_site_label_2
_geom_angle_atom_site_label_3
_geom_angle
C1 N1 C4 106.2(4)
C1 N1 Ga1 131.3(3)
C4 N1 Ga1 116.0(3)
C1 N1 Ga1' 109.5(4)
C4 N1 Ga1' 137.8(4)
Ga1 N1 Ga1' 22.7(2)
C9 N2 C6 108.1(4)
C9 N2 Ga1 125.2(3)
C6 N2 Ga1 125.6(4)
C11 N3 C14 105.3(4)
C11 N3 Ga1 115.8(3)
C14 N3 Ga1 130.0(3)
C11 N3 Ga1' 136.7(4)
C14 N3 Ga1' 108.2(4)
Ga1 N3 Ga1' 22.7(2)
C16 N4 C19 111.6(4)
C16 N4 N5 121.9(4)
C19 N4 N5 121.3(4)
C16 N4 Ga1' 122.8(4)
C19 N4 Ga1' 123.1(4)
N5 N4 Ga1' 35.7(3)
C51 O2 Ga1 126.3(4)
C51 O2 Ga1' 106.5(4)
Ga1 O2 Ga1' 20.13(18)
N1 C1 C20 128.6(5)
N1 C1 C2 108.5(4)
C20 C1 C2 122.3(5)
C3 C2 C1 108.1(5)
C3 C2 H2A 126.0
C1 C2 H2A 126.0
C2 C3 C4 107.7(5)
C2 C3 H3A 126.1
C4 C3 H3A 126.1
C5 C4 N1 125.9(5)
C5 C4 C3 124.7(5)
N1 C4 C3 109.3(4)
C4 C5 C6 125.7(5)
C4 C5 C21 118.1(5)
C6 C5 C21 116.1(5)
N2 C6 C5 123.7(5)
N2 C6 C7 107.7(5)
C5 C6 C7 128.6(5)
C8 C7 C6 108.2(5)
C8 C7 H7A 125.9
C6 C7 H7A 125.9
C7 C8 C9 108.1(5)
C7 C8 H8A 126.0
C9 C8 H8A 126.0
N2 C9 C10 124.3(4)
N2 C9 C8 107.7(4)
C10 C9 C8 128.0(5)
C9 C10 C11 124.1(5)
C9 C10 C27 117.8(4)
C11 C10 C27 118.2(4)
N3 C11 C10 124.7(4)
N3 C11 C12 110.2(4)
C10 C11 C12 125.0(5)
C13 C12 C11 106.8(5)
C13 C12 H12A 126.6
C11 C12 H12A 126.6
C12 C13 C14 109.5(5)
C12 C13 H13A 125.2
C14 C13 H13A 125.2
C15 C14 N3 128.0(4)
C15 C14 C13 123.7(5)
N3 C14 C13 108.0(4)
C14 C15 C16 125.1(5)
C14 C15 C33 119.8(5)
C16 C15 C33 115.1(4)
N4 C16 C15 123.7(4)
N4 C16 C17 105.6(4)
C15 C16 C17 130.7(5)
C18 C17 C16 108.2(5)
C18 C17 H17A 125.9
C16 C17 H17A 125.9
C17 C18 C19 108.9(5)
C17 C18 H18A 125.5
C19 C18 H18A 125.5
N4 C19 C18 105.6(5)
N4 C19 C20 123.2(5)
C18 C19 C20 131.0(5)
C1 C20 C19 124.9(5)
C1 C20 C39 120.4(5)
C19 C20 C39 114.7(5)
C26 C21 C22 118.8(5)
C26 C21 C5 120.6(5)
C22 C21 C5 120.6(5)
C23 C22 C21 120.0(6)
C23 C22 H22A 120.0
C21 C22 H22A 120.0
C24 C23 C22 121.0(6)
C24 C23 H23A 119.5
C22 C23 H23A 119.5
C25 C24 C23 118.6(6)
C25 C24 H24A 120.7
C23 C24 H24A 120.7
C24 C25 C26 121.4(6)
C24 C25 H25A 119.3
C26 C25 H25A 119.3
C21 C26 C25 120.2(6)
C21 C26 H26A 119.9
C25 C26 H26A 119.9
C32 C27 C28 118.8(5)
C32 C27 C10 121.2(5)
C28 C27 C10 120.0(5)
C29 C28 C27 119.7(6)
C29 C28 H28A 120.2
C27 C28 H28A 120.2
C30 C29 C28 121.4(6)
C30 C29 H29A 119.3
C28 C29 H29A 119.3
C29 C30 C31 118.7(6)
C29 C30 H30A 120.7
C31 C30 H30A 120.7
C32 C31 C30 121.1(6)
C32 C31 H31A 119.5
C30 C31 H31A 119.5
C31 C32 C27 120.3(6)
C31 C32 H32A 119.8
C27 C32 H32A 119.8
C34 C33 C38 118.5(5)
C34 C33 C15 123.1(5)
C38 C33 C15 118.4(5)
C33 C34 C35 119.6(6)
C33 C34 H34A 120.2
C35 C34 H34A 120.2
C36 C35 C34 121.7(7)
C36 C35 H35A 119.2
C34 C35 H35A 119.2
C35 C36 C37 119.1(6)
C35 C36 H36A 120.5
C37 C36 H36A 120.5
C36 C37 C38 121.4(6)
C36 C37 H37A 119.3
C38 C37 H37A 119.3
C37 C38 C33 119.7(6)
C37 C38 H38A 120.1
C33 C38 H38A 120.1
C40 C39 C44 118.1(6)
C40 C39 C20 119.5(5)
C44 C39 C20 122.4(5)
C39 C40 C41 120.0(7)
C39 C40 H40A 120.0
C41 C40 H40A 120.0
C42 C41 C40 120.8(7)
C42 C41 H41A 119.6
C40 C41 H41A 119.6
C43 C42 C41 119.9(7)
C43 C42 H42A 120.1
C41 C42 H42A 120.1
C42 C43 C44 120.9(8)
C42 C43 H43A 119.6
C44 C43 H43A 119.6
C39 C44 C43 120.3(7)
C39 C44 H44A 119.8
C43 C44 H44A 119.8
O1 C45 N5 122.5(6)
O1 C45 C46 122.4(5)
N5 C45 C46 115.1(6)
O1 C45 Ga1' 137.8(5)
N5 C45 Ga1' 15.9(3)
C46 C45 Ga1' 99.5(5)
C51 C46 C47 118.8(5)
C51 C46 C45 126.3(5)
C47 C46 C45 114.8(6)
C48 C47 C46 122.2(6)
C48 C47 H47A 118.9
C46 C47 H47A 118.9
C47 C48 C49 119.8(6)
C47 C48 H48A 120.1
C49 C48 H48A 120.1
C50 C49 C48 118.8(6)
C50 C49 H49A 120.6
C48 C49 H49A 120.6
C49 C50 C51 122.3(6)
C49 C50 H50A 118.8
C51 C50 H50A 118.8
O2 C51 C46 125.0(5)
O2 C51 C50 117.0(6)
C46 C51 C50 118.0(5)
Ga1' N5 C45 145.3(6)
Ga1' N5 N4 96.2(5)
C45 N5 N4 117.3(5)
Ga1' N5 Ga1 11.6(3)
C45 N5 Ga1 133.9(4)
N4 N5 Ga1 107.8(4)
Cl3' C52 Cl2' 140.4(10)
Cl3' C52 Cl1 124.7(11)
Cl2' C52 Cl1 52.5(9)
Cl3' C52 Cl2 107.8(16)
Cl2' C52 Cl2 44.6(8)
Cl1 C52 Cl2 95.0(11)
Cl3' C52 Cl1' 86.3(14)
Cl2' C52 Cl1' 99.8(11)
Cl1 C52 Cl1' 47.5(10)
Cl2 C52 Cl1' 137.7(9)
Cl3' C52 Cl3 34.2(6)
Cl2' C52 Cl3 110.3(11)
Cl1 C52 Cl3 127.2(8)
Cl2 C52 Cl3 73.6(14)
Cl1' C52 Cl3 110.8(12)
Cl3' C52 H52A 98.9
Cl2' C52 H52A 117.9
Cl1 C52 H52A 115.6
Cl2 C52 H52A 115.6
Cl1' C52 H52A 100.5
Cl3 C52 H52A 115.6
O2 Ga1 N5 92.2(2)
O2 Ga1 N2 94.8(2)
N5 Ga1 N2 173.0(2)
O2 Ga1 N3 108.55(17)
N5 Ga1 N3 87.22(18)
N2 Ga1 N3 90.19(18)
O2 Ga1 N1 112.21(18)
N5 Ga1 N1 86.50(19)
N2 Ga1 N1 91.23(17)
N3 Ga1 N1 138.94(17)
C52 Cl2 Cl3 53.5(7)
C52 Cl3 Cl2 52.9(9)
N5 Ga1' N4 48.1(4)
N5 Ga1' N1 111.4(5)
N4 Ga1' N1 96.7(3)
N5 Ga1' N3 111.0(5)
N4 Ga1' N3 97.1(3)
N1 Ga1' N3 133.3(4)
N5 Ga1' O2 100.7(4)
N4 Ga1' O2 148.8(4)
N1 Ga1' O2 97.1(3)
N3 Ga1' O2 93.5(3)
N5 Ga1' C45 18.8(3)
N4 Ga1' C45 66.4(4)
N1 Ga1' C45 118.3(3)
N3 Ga1' C45 108.2(3)
O2 Ga1' C45 82.4(2)
C52 Cl1' Cl3' 44.2(7)
C52 Cl3' Cl1' 49.5(9)

loop_
_geom_bond_atom_site_label_1
_geom_bond_atom_site_label_2
_geom_bond_distance
N1 C1 1.395(6)
N1 C4 1.396(6)
N1 Ga1 2.074(4)
N1 Ga1' 2.102(6)
N2 C9 1.372(6)
N2 C6 1.377(6)
N2 Ga1 1.933(4)
N3 C11 1.384(6)
N3 C14 1.414(6)
N3 Ga1 2.066(4)
N3 Ga1' 2.122(6)
N4 C16 1.363(7)
N4 C19 1.373(6)
N4 N5 1.433(6)
N4 Ga1' 1.914(11)
O1 C45 1.286(8)
O2 C51 1.349(7)
O2 Ga1 1.880(4)
O2 Ga1' 2.276(8)
C1 C20 1.399(7)
C1 C2 1.442(7)
C2 C3 1.349(8)
C2 H2A 0.9300
C3 C4 1.430(7)
C3 H3A 0.9300
C4 C5 1.383(7)
C5 C6 1.390(7)
C5 C21 1.511(7)
C6 C7 1.428(7)
C7 C8 1.336(7)
C7 H7A 0.9300
C8 C9 1.432(7)
C8 H8A 0.9300
C9 C10 1.392(7)
C10 C11 1.416(7)
C10 C27 1.495(7)
C11 C12 1.438(7)
C12 C13 1.331(7)
C12 H12A 0.9300
C13 C14 1.432(7)
C13 H13A 0.9300
C14 C15 1.401(7)
C15 C16 1.406(7)
C15 C33 1.489(7)
C16 C17 1.420(7)
C17 C18 1.364(8)
C17 H17A 0.9300
C18 C19 1.404(7)
C18 H18A 0.9300
C19 C20 1.411(7)
C20 C39 1.487(7)
C21 C26 1.375(8)
C21 C22 1.399(8)
C22 C23 1.386(8)
C22 H22A 0.9300
C23 C24 1.376(10)
C23 H23A 0.9300
C24 C25 1.372(10)
C24 H24A 0.9300
C25 C26 1.388(9)
C25 H25A 0.9300
C26 H26A 0.9300
C27 C32 1.391(7)
C27 C28 1.393(7)
C28 C29 1.391(8)
C28 H28A 0.9300
C29 C30 1.369(10)
C29 H29A 0.9300
C30 C31 1.383(10)
C30 H30A 0.9300
C31 C32 1.378(8)
C31 H31A 0.9300
C32 H32A 0.9300
C33 C34 1.387(8)
C33 C38 1.395(8)
C34 C35 1.392(8)
C34 H34A 0.9300
C35 C36 1.348(10)
C35 H35A 0.9300
C36 C37 1.366(10)
C36 H36A 0.9300
C37 C38 1.382(8)
C37 H37A 0.9300
C38 H38A 0.9300
C39 C40 1.365(9)
C39 C44 1.386(9)
C40 C41 1.385(10)
C40 H40A 0.9300
C41 C42 1.376(12)
C41 H41A 0.9300
C42 C43 1.306(11)
C42 H42A 0.9300
C43 C44 1.402(9)
C43 H43A 0.9300
C44 H44A 0.9300
C45 N5 1.328(8)
C45 C46 1.497(9)
C45 Ga1' 2.342(10)
C46 C51 1.378(8)
C46 C47 1.388(8)
C47 C48 1.370(9)
C47 H47A 0.9300
C48 C49 1.395(9)
C48 H48A 0.9300
C49 C50 1.344(8)
C49 H49A 0.9300
C50 C51 1.435(8)
C50 H50A 0.9300
N5 Ga1' 1.125(12)
N5 Ga1 1.894(6)
O3 C53 1.411(14)
C52 Cl3' 1.599(12)
C52 Cl2' 1.657(12)
C52 Cl1 1.693(13)
C52 Cl2 1.742(15)
C52 Cl1' 1.744(14)
C52 Cl3 1.754(13)
C52 H52A 0.9800
Cl2 Cl3 2.09(3)
Cl1' Cl3' 2.29(3)
